data_2220366
loop_
_publ_author_name
'Salhin, Abdussalam'
'Razak, Norfarhah Abdul'
'Rahman, I. A.'

_publ_section_title
;
 4-(Dimethylamino)benzaldehyde 4-ethylthiosemicarbazone
;
_journal_coeditor_code TK2323
_journal_issue 12
_journal_name_full 'Acta Crystallographica Section E'
_journal_page_first o2353
_journal_paper_doi 10.1107/S1600536808037148
_journal_volume 64
_journal_year 2008
_chemical_formula_iupac 'C12 H18 N4 S'
_chemical_formula_moiety 'C12 H18 N4 S'
_chemical_formula_sum 'C12 H18 N4 S'
_chemical_formula_weight 250.36
_chemical_name_systematic
;
4-(Dimethylamino)benzaldehyde 4-ethylthiosemicarbazone
;
_space_group_IT_number 14
_symmetry_cell_setting monoclinic
_symmetry_space_group_name_Hall '-P 2ybc'
_symmetry_space_group_name_H-M 'P 1 21/c 1'
_atom_sites_solution_hydrogens geom
_atom_sites_solution_primary direct
_atom_sites_solution_secondary difmap
_audit_creation_method SHELXL-97
_cell_angle_alpha 90
_cell_angle_beta 96.6990(10)
_cell_angle_gamma 90
_cell_formula_units_Z 4
_cell_length_a 9.3687(2)
_cell_length_b 14.1872(3)
_cell_length_c 10.2318(2)
_cell_measurement_reflns_used 9949
_cell_measurement_temperature 100.0(10)
_cell_measurement_theta_max 39.5
_cell_measurement_theta_min 2.5
_cell_volume 1350.68(5)
_computing_cell_refinement 'APEX2 (Bruker, 2005)'
_computing_data_collection 'APEX2 (Bruker, 2005)'
_computing_data_reduction 'SAINT (Bruker, 2005)'
_computing_molecular_graphics 'SHELXTL (Sheldrick, 2008)'
_computing_publication_material
;
SHELXTL (Sheldrick, 2008) and PLATON (Spek, 2003)
;
_computing_structure_refinement 'SHELXTL (Sheldrick, 2008)'
_computing_structure_solution 'SHELXTL (Sheldrick, 2008)'
_diffrn_ambient_temperature 100.0(10)
_diffrn_measured_fraction_theta_full 0.994
_diffrn_measured_fraction_theta_max 0.994
_diffrn_measurement_device_type
;
Bruker SMART APEXII CCD area-detector
;
_diffrn_measurement_method '\f and \w'
_diffrn_radiation_monochromator graphite
_diffrn_radiation_source 'fine-focus sealed tube'
_diffrn_radiation_type MoK\a
_diffrn_radiation_wavelength 0.71073
_diffrn_reflns_av_R_equivalents 0.036
_diffrn_reflns_av_sigmaI/netI 0.030
_diffrn_reflns_limit_h_max 13
_diffrn_reflns_limit_h_min -15
_diffrn_reflns_limit_k_max 20
_diffrn_reflns_limit_k_min -24
_diffrn_reflns_limit_l_max 17
_diffrn_reflns_limit_l_min -15
_diffrn_reflns_number 30229
_diffrn_reflns_theta_full 37.0
_diffrn_reflns_theta_max 37.0
_diffrn_reflns_theta_min 2.2
_diffrn_standards_number 0
_exptl_absorpt_coefficient_mu 0.225
_exptl_absorpt_correction_T_max 0.953
_exptl_absorpt_correction_T_min 0.879
_exptl_absorpt_correction_type multi-scan
_exptl_absorpt_process_details '(<i>SADABS</i>; Bruker, 2005)'
_exptl_crystal_colour yellow
_exptl_crystal_density_diffrn 1.231
_exptl_crystal_density_method 'not measured'
_exptl_crystal_description block
_exptl_crystal_F_000 536
_exptl_crystal_size_max 0.59
_exptl_crystal_size_mid 0.36
_exptl_crystal_size_min 0.22
_refine_diff_density_max 0.74
_refine_diff_density_min -0.39
_refine_ls_extinction_method none
_refine_ls_goodness_of_fit_ref 1.04
_refine_ls_hydrogen_treatment mixed
_refine_ls_matrix_type full
_refine_ls_number_parameters 176
_refine_ls_number_reflns 6825
_refine_ls_number_restraints 0
_refine_ls_restrained_S_all 1.04
_refine_ls_R_factor_all 0.052
_refine_ls_R_factor_gt 0.041
_refine_ls_shift/su_max 0.001
_refine_ls_shift/su_max_lt 0.001
_refine_ls_shift/su_mean 0.000
_refine_ls_structure_factor_coef Fsqd
_refine_ls_weighting_details 'calc w=1/[\s^2^(Fo^2^)+(0.0651P)^2^+0.2126P] where P=(Fo^2^+2Fc^2^)/3'
_refine_ls_weighting_scheme calc
_refine_ls_wR_factor_gt 0.112
_refine_ls_wR_factor_ref 0.119
_reflns_number_gt 5566
_reflns_number_total 6825
_reflns_threshold_expression I>2\s(I)
_cod_data_source_file tk2323.cif
_cod_data_source_block I
_cod_depositor_comments
;
The following automatic conversions were performed:
'_symmetry_cell_setting' value 'Monoclinic' changed to 'monoclinic'
according to '/home/saulius/struct/CIF-dictionaries/cif_core.dic'
dictionary named 'cif_core.dic' version 2.4.1 from 2010-06-29.

Automatic conversion script
Id: cif_fix_enum 1527 2010-12-29 10:47:43Z saulius 

The following automatic conversions were performed:

'_symmetry_cell_setting' value 'Monoclinic' changed to 'monoclinic'
according to /home/saulius/struct/CIF-dictionaries/cif_core.dic
dictionary named 'cif_core.dic' version 2.4.1 from 2010-06-29.

Automatic conversion script
Id: cif_fix_values 1715 2011-07-08 13:25:40Z adriana 
;
_cod_original_sg_symbol_H-M 'P 21/c'
_cod_database_code 2220366
_cod_database_fobs_code 2220366

loop_
_symmetry_equiv_pos_as_xyz
'x, y, z'
'-x, y+1/2, -z+1/2'
'-x, -y, -z'
'x, -y-1/2, z-1/2'

loop_
_atom_site_type_symbol
_atom_site_label
_atom_site_fract_x
_atom_site_fract_y
_atom_site_fract_z
_atom_site_U_iso_or_equiv
_atom_site_adp_type
_atom_site_calc_flag
_atom_site_refinement_flags
_atom_site_occupancy
_atom_site_disorder_assembly
_atom_site_disorder_group
S S1 0.16244(2) 0.114147(15) -0.039117(18) 0.01984(6) Uani d . 1 . .
N N1 -0.30894(9) 0.10562(6) 0.82869(8) 0.02457(15) Uani d . 1 . .
N N2 -0.01025(7) 0.10572(5) 0.29168(6) 0.01690(12) Uani d . 1 . .
N N3 0.02454(7) 0.08428(5) 0.16770(6) 0.01731(12) Uani d . 1 . .
N N4 0.18487(7) 0.20579(5) 0.19197(7) 0.01837(12) Uani d . 1 B .
C C1 -0.09174(8) 0.13272(6) 0.55310(7) 0.01760(13) Uani d . 1 . .
H H1A -0.0138 0.1680 0.5323 0.021 Uiso calc R 1 . .
C C2 -0.14161(8) 0.14561(6) 0.67363(7) 0.01834(13) Uani d . 1 . .
H H2A -0.0977 0.1900 0.7319 0.022 Uiso calc R 1 . .
C C3 -0.25861(8) 0.09230(6) 0.70986(7) 0.01732(13) Uani d . 1 . .
C C4 -0.32165(9) 0.02550(6) 0.61854(8) 0.01997(14) Uani d . 1 . .
H H4A -0.3979 -0.0113 0.6396 0.024 Uiso calc R 1 . .
C C5 -0.27073(9) 0.01429(6) 0.49756(8) 0.01935(14) Uani d . 1 . .
H H5A -0.3142 -0.0300 0.4388 0.023 Uiso calc R 1 . .
C C6 -0.15624(8) 0.06743(5) 0.46132(7) 0.01601(12) Uani d . 1 . .
C C7 -0.10836(8) 0.05380(6) 0.33282(7) 0.01745(13) Uani d . 1 . .
H H7A -0.1498 0.0062 0.2786 0.021 Uiso calc R 1 . .
C C8 0.12430(8) 0.13664(6) 0.11598(7) 0.01551(12) Uani d . 1 . .
C C9 0.29288(10) 0.27026(6) 0.15428(9) 0.02484(16) Uani d . 1 . .
H H9A 0.2867 0.3279 0.2024 0.030 Uiso d PR 0.521(5) A 1
H H9B 0.2702 0.2848 0.0626 0.030 Uiso d PR 0.521(5) A 1
H H9C 0.2877 0.3291 0.1999 0.030 Uiso d PR 0.479(5) A 2
H H9D 0.2767 0.2823 0.0614 0.030 Uiso d PR 0.479(5) A 2
C C10A 0.4427(11) 0.2356(8) 0.1674(8) 0.0361(12) Uani d P 0.521(5) B 1
H H10A 0.5045 0.2841 0.1403 0.054 Uiso calc PR 0.521(5) B 1
H H10B 0.4486 0.1810 0.1128 0.054 Uiso calc PR 0.521(5) B 1
H H10C 0.4724 0.2192 0.2575 0.054 Uiso calc PR 0.521(5) B 1
C C10B 0.4457(14) 0.2268(10) 0.1992(9) 0.0394(15) Uani d P 0.479(5) B 2
H H10D 0.4558 0.2160 0.2925 0.059 Uiso calc PR 0.479(5) B 2
H H10E 0.5188 0.2698 0.1782 0.059 Uiso calc PR 0.479(5) B 2
H H10F 0.4554 0.1681 0.1544 0.059 Uiso calc PR 0.479(5) B 2
C C11 -0.43497(11) 0.05588(7) 0.86103(10) 0.02942(19) Uani d . 1 . .
H H11A -0.5107 0.0619 0.7898 0.044 Uiso calc R 1 . .
H H11B -0.4657 0.0823 0.9395 0.044 Uiso calc R 1 . .
H H11C -0.4121 -0.0096 0.8753 0.044 Uiso calc R 1 . .
C C12 -0.24779(10) 0.17816(8) 0.91858(9) 0.02932(19) Uani d . 1 . .
H H12A -0.1452 0.1710 0.9325 0.044 Uiso calc R 1 . .
H H12B -0.2864 0.1722 1.0011 0.044 Uiso calc R 1 . .
H H12C -0.2713 0.2392 0.8815 0.044 Uiso calc R 1 . .
H H1N4 0.1570(14) 0.2111(10) 0.2711(14) 0.032(3) Uiso d . 1 . .
H H1N3 -0.0171(15) 0.0353(11) 0.1243(14) 0.035(4) Uiso d . 1 . .

loop_
_atom_site_aniso_label
_atom_site_aniso_U_11
_atom_site_aniso_U_22
_atom_site_aniso_U_33
_atom_site_aniso_U_12
_atom_site_aniso_U_13
_atom_site_aniso_U_23
S1 0.02294(10) 0.02210(11) 0.01529(9) -0.00401(7) 0.00569(6) -0.00261(6)
N1 0.0315(4) 0.0243(4) 0.0202(3) -0.0016(3) 0.0121(3) -0.0011(2)
N2 0.0198(3) 0.0176(3) 0.0137(2) -0.0005(2) 0.0038(2) -0.0006(2)
N3 0.0206(3) 0.0178(3) 0.0141(2) -0.0036(2) 0.0043(2) -0.0018(2)
N4 0.0212(3) 0.0178(3) 0.0166(3) -0.0039(2) 0.0044(2) -0.0022(2)
C1 0.0179(3) 0.0185(3) 0.0166(3) -0.0026(2) 0.0028(2) -0.0005(2)
C2 0.0199(3) 0.0199(3) 0.0152(3) -0.0015(3) 0.0024(2) -0.0015(2)
C3 0.0205(3) 0.0157(3) 0.0166(3) 0.0026(2) 0.0057(2) 0.0018(2)
C4 0.0215(3) 0.0171(3) 0.0226(3) -0.0025(3) 0.0082(3) -0.0007(3)
C5 0.0213(3) 0.0167(3) 0.0208(3) -0.0040(2) 0.0060(2) -0.0031(2)
C6 0.0181(3) 0.0149(3) 0.0153(3) -0.0008(2) 0.0032(2) -0.0001(2)
C7 0.0199(3) 0.0168(3) 0.0160(3) -0.0013(2) 0.0034(2) -0.0013(2)
C8 0.0162(3) 0.0156(3) 0.0148(3) 0.0000(2) 0.0017(2) 0.0010(2)
C9 0.0294(4) 0.0199(4) 0.0269(4) -0.0092(3) 0.0107(3) -0.0057(3)
C10A 0.0211(12) 0.032(2) 0.057(3) -0.0087(13) 0.011(2) -0.015(2)
C10B 0.0265(14) 0.036(2) 0.057(4) -0.0113(14) 0.009(3) -0.011(3)
C11 0.0374(5) 0.0252(4) 0.0291(4) -0.0005(4) 0.0190(4) 0.0033(3)
C12 0.0275(4) 0.0409(6) 0.0199(3) 0.0028(4) 0.0037(3) -0.0083(3)

loop_
_atom_type_symbol
_atom_type_description
_atom_type_scat_dispersion_real
_atom_type_scat_dispersion_imag
_atom_type_scat_source
C C 0.0033 0.0016 'International Tables Vol C Tables 4.2.6.8 and 6.1.1.4'
H H 0.0000 0.0000 'International Tables Vol C Tables 4.2.6.8 and 6.1.1.4'
N N 0.0061 0.0033 'International Tables Vol C Tables 4.2.6.8 and 6.1.1.4'
S S 0.1246 0.1234 'International Tables Vol C Tables 4.2.6.8 and 6.1.1.4'

loop_
_geom_angle_atom_site_label_1
_geom_angle_atom_site_label_2
_geom_angle_atom_site_label_3
_geom_angle
C3 N1 C11 120.75(8)
C3 N1 C12 120.62(8)
C11 N1 C12 118.22(7)
C7 N2 N3 115.40(7)
C8 N3 N2 119.20(7)
C8 N3 H1N3 121.2(9)
N2 N3 H1N3 119.6(9)
C8 N4 C9 124.80(7)
C8 N4 H1N4 116.4(9)
C9 N4 H1N4 118.7(9)
C2 C1 C6 121.36(7)
C2 C1 H1A 119.3
C6 C1 H1A 119.3
C1 C2 C3 121.05(7)
C1 C2 H2A 119.5
C3 C2 H2A 119.5
N1 C3 C4 121.35(7)
N1 C3 C2 121.11(7)
C4 C3 C2 117.53(7)
C5 C4 C3 120.47(7)
C5 C4 H4A 119.8
C3 C4 H4A 119.8
C4 C5 C6 122.02(7)
C4 C5 H5A 119.0
C6 C5 H5A 119.0
C5 C6 C1 117.54(7)
C5 C6 C7 119.81(7)
C1 C6 C7 122.65(7)
N2 C7 C6 121.90(7)
N2 C7 H7A 119.1
C6 C7 H7A 119.1
N4 C8 N3 116.26(6)
N4 C8 S1 124.10(6)
N3 C8 S1 119.62(6)
N4 C9 C10A 116.8(4)
N4 C9 C10B 108.3(4)
N4 C9 H9A 108.4
C10A C9 H9A 110.5
C10B C9 H9A 106.9
N4 C9 H9B 108.3
C10A C9 H9B 105.1
C10B C9 H9B 117.3
H9A C9 H9B 107.4
N4 C9 H9C 110.0
C10A C9 H9C 110.3
C10B C9 H9C 107.1
H9B C9 H9C 105.7
N4 C9 H9D 110.0
C10A C9 H9D 100.8
C10B C9 H9D 113.0
H9A C9 H9D 110.1
H9C C9 H9D 108.4
C9 C10A H10A 109.5
C9 C10A H10B 109.5
C9 C10A H10C 109.5
C9 C10B H10D 109.5
C9 C10B H10E 109.5
H10D C10B H10E 109.5
C9 C10B H10F 109.5
H10D C10B H10F 109.5
H10E C10B H10F 109.5
N1 C11 H11A 109.5
N1 C11 H11B 109.5
H11A C11 H11B 109.5
N1 C11 H11C 109.5
H11A C11 H11C 109.5
H11B C11 H11C 109.5
N1 C12 H12A 109.5
N1 C12 H12B 109.5
H12A C12 H12B 109.5
N1 C12 H12C 109.5
H12A C12 H12C 109.5
H12B C12 H12C 109.5

loop_
_geom_bond_atom_site_label_1
_geom_bond_atom_site_label_2
_geom_bond_distance
S1 C8 1.6971(7)
N1 C3 1.3675(10)
N1 C11 1.4466(12)
N1 C12 1.4528(13)
N2 C7 1.2864(10)
N2 N3 1.3800(9)
N3 C8 1.3494(10)
N3 H1N3 0.890(15)
N4 C8 1.3365(10)
N4 C9 1.4492(11)
N4 H1N4 0.883(14)
C1 C2 1.3810(10)
C1 C6 1.4045(11)
C1 H1A 0.9300
C2 C3 1.4162(11)
C2 H2A 0.9300
C3 C4 1.4111(12)
C4 C5 1.3867(11)
C4 H4A 0.9300
C5 C6 1.3961(11)
C5 H5A 0.9300
C6 C7 1.4508(10)
C7 H7A 0.9300
C9 C10A 1.479(10)
C9 C10B 1.577(13)
C9 H9A 0.9600
C9 H9B 0.9600
C9 H9C 0.9600
C9 H9D 0.9600
C10A H10A 0.9600
C10A H10B 0.9600
C10A H10C 0.9600
C10B H10D 0.9600
C10B H10E 0.9600
C10B H10F 0.9600
C11 H11A 0.9600
C11 H11B 0.9600
C11 H11C 0.9600
C12 H12A 0.9600
C12 H12B 0.9600
C12 H12C 0.9600

loop_
_geom_hbond_atom_site_label_D
_geom_hbond_atom_site_label_H
_geom_hbond_atom_site_label_A
_geom_hbond_site_symmetry_A
_geom_hbond_distance_DH
_geom_hbond_distance_HA
_geom_hbond_distance_DA
_geom_hbond_angle_DHA
_geom_hbond_publ_flag
N3 H1N3 S1 3_555 0.891(15) 2.613(15) 3.4910(7) 168.8(12) y
N4 H1N4 N2 . 0.885(14) 2.193(14) 2.6140(10) 108.7(11) y
C9 H9B S1 . 0.9600 2.7800 3.1225(9) 102.00 y

loop_
_geom_torsion_atom_site_label_1
_geom_torsion_atom_site_label_2
_geom_torsion_atom_site_label_3
_geom_torsion_atom_site_label_4
_geom_torsion
C7 N2 N3 C8 178.60(7)
C6 C1 C2 C3 0.93(12)
C11 N1 C3 C4 -4.17(13)
C12 N1 C3 C4 -176.68(8)
C11 N1 C3 C2 175.45(8)
C12 N1 C3 C2 2.93(13)
C1 C2 C3 N1 -179.39(8)
C1 C2 C3 C4 0.24(12)
N1 C3 C4 C5 178.80(8)
C2 C3 C4 C5 -0.82(12)
C3 C4 C5 C6 0.26(13)
C4 C5 C6 C1 0.88(12)
C4 C5 C6 C7 -179.19(8)
C2 C1 C6 C5 -1.47(12)
C2 C1 C6 C7 178.59(8)
N3 N2 C7 C6 179.78(7)
C5 C6 C7 N2 174.99(8)
C1 C6 C7 N2 -5.08(12)
C9 N4 C8 N3 -179.39(8)
C9 N4 C8 S1 -1.06(12)
N2 N3 C8 N4 1.21(11)
N2 N3 C8 S1 -177.20(5)
C8 N4 C9 C10A -81.0(4)
C8 N4 C9 C10B -90.9(4)
